data_4029579
loop_
_publ_author_name
'Tekavec, Thomas N.'
'Louie, Janis'

_publ_section_title
;
 Nickel-catalyzed cycloadditions of unsaturated hydrocarbons, aldehydes,
 and ketones.
;
_journal_issue 7
_journal_name_full 'The Journal of organic chemistry'
_journal_page_first 2641
_journal_page_last 2648
_journal_paper_doi 10.1021/jo702508w
_journal_volume 73
_journal_year 2008
_chemical_formula_moiety 'C25 H38 O9'
_chemical_formula_sum 'C25 H38 O9'
_chemical_formula_weight 482.55
_chemical_name_systematic
; 
 ? 
;
_space_group_IT_number 2
_symmetry_cell_setting triclinic
_symmetry_space_group_name_Hall '-P 1'
_symmetry_space_group_name_H-M 'P -1'
_atom_sites_solution_hydrogens geom
_atom_sites_solution_primary direct
_atom_sites_solution_secondary difmap
_audit_creation_method SHELXL-97
_cell_angle_alpha 78.4712(13)
_cell_angle_beta 75.5040(12)
_cell_angle_gamma 79.3216(12)
_cell_formula_units_Z 2
_cell_length_a 8.4030(2)
_cell_length_b 9.8777(2)
_cell_length_c 16.3375(4)
_cell_measurement_reflns_used 4562
_cell_measurement_temperature 150(1)
_cell_measurement_theta_max 27.485
_cell_measurement_theta_min 1.018
_cell_volume 1273.25(5)
_computing_cell_refinement DENZO-SMN
_computing_data_collection 'Nonius COLLECT'
_computing_data_reduction DENZO-SMN
_computing_molecular_graphics 'WinGx, Ortep3'
_computing_structure_refinement 'SHELXL-97 (Sheldrick, 1997)'
_computing_structure_solution SIR97
_diffrn_ambient_temperature 150(1)
_diffrn_measured_fraction_theta_full 0.988
_diffrn_measured_fraction_theta_max 0.988
_diffrn_measurement_device_type 'Nonius KappaCCD Diffractometer'
_diffrn_measurement_method 'Phi and Omega scan'
_diffrn_radiation_monochromator graphite
_diffrn_radiation_source 'fine-focus sealed tube'
_diffrn_radiation_type MoK\a
_diffrn_radiation_wavelength 0.71073
_diffrn_reflns_av_R_equivalents 0.0271
_diffrn_reflns_av_sigmaI/netI 0.0426
_diffrn_reflns_limit_h_max 10
_diffrn_reflns_limit_h_min -10
_diffrn_reflns_limit_k_max 12
_diffrn_reflns_limit_k_min -12
_diffrn_reflns_limit_l_max 21
_diffrn_reflns_limit_l_min -19
_diffrn_reflns_number 9048
_diffrn_reflns_theta_full 27.48
_diffrn_reflns_theta_max 27.48
_diffrn_reflns_theta_min 3.09
_exptl_absorpt_coefficient_mu 0.095
_exptl_absorpt_correction_T_max 0.9859
_exptl_absorpt_correction_T_min 0.9541
_exptl_absorpt_correction_type multi-scan
_exptl_absorpt_process_details 'DENZO-SMN (Otwinowski & Minor,1997)'
_exptl_crystal_colour colorless
_exptl_crystal_density_diffrn 1.259
_exptl_crystal_density_method 'not measured'
_exptl_crystal_description prism
_exptl_crystal_F_000 520
_exptl_crystal_size_max 0.50
_exptl_crystal_size_mid 0.38
_exptl_crystal_size_min 0.15
_refine_diff_density_max 0.267
_refine_diff_density_min -0.231
_refine_diff_density_rms 0.043
_refine_ls_extinction_coef 0.032(5)
_refine_ls_extinction_expression Fc^*^=kFc[1+0.001xFc^2^\l^3^/sin(2\q)]^-1/4^
_refine_ls_extinction_method SHELXL
_refine_ls_goodness_of_fit_ref 1.025
_refine_ls_hydrogen_treatment refall
_refine_ls_matrix_type full
_refine_ls_number_parameters 460
_refine_ls_number_reflns 5756
_refine_ls_number_restraints 0
_refine_ls_restrained_S_all 1.025
_refine_ls_R_factor_all 0.0638
_refine_ls_R_factor_gt 0.0463
_refine_ls_shift/su_max 0.001
_refine_ls_shift/su_mean 0.000
_refine_ls_structure_factor_coef Fsqd
_refine_ls_weighting_details 'calc w=1/[\s^2^(Fo^2^)+(0.0515P)^2^+0.4889P] where P=(Fo^2^+2Fc^2^)/3'
_refine_ls_weighting_scheme calc
_refine_ls_wR_factor_gt 0.1106
_refine_ls_wR_factor_ref 0.1227
_reflns_number_gt 4493
_reflns_number_total 5756
_reflns_threshold_expression >2sigma(I)
_cod_data_source_file jo702508w-file002.cif
_cod_data_source_block jl005
_cod_depositor_comments
;
The following automatic conversions were performed:

'_exptl_absorpt_correction_type' value 'Multi-scan' changed to
'multi-scan' according to
/usr/data/users/saulius/automatic-downloads/retrospective/ACS/lib/dictionaries/cif_core.dic
dictionary named 'cif_core.dic' version 2.4.2 from 2011-04-26.

Automatic conversion script
Id: cif_fix_values 2281 2013-09-26 08:29:07Z andrius 
;
_cod_original_sg_symbol_H-M P-1
_cod_database_code 4029579

loop_
_symmetry_equiv_pos_as_xyz
'x, y, z'
'-x, -y, -z'

loop_
_atom_site_label
_atom_site_type_symbol
_atom_site_fract_x
_atom_site_fract_y
_atom_site_fract_z
_atom_site_U_iso_or_equiv
_atom_site_adp_type
_atom_site_occupancy
_atom_site_symmetry_multiplicity
_atom_site_calc_flag
C1 C 0.53873(18) 0.05539(15) 0.18358(10) 0.0286(3) Uani 1 1 d
C2 C 0.41172(17) 0.15745(15) 0.20008(9) 0.0249(3) Uani 1 1 d
C3 C 0.31581(19) 0.17701(15) 0.28906(9) 0.0260(3) Uani 1 1 d
C4 C 0.34135(17) 0.31626(14) 0.31156(9) 0.0234(3) Uani 1 1 d
C5 C 0.28904(16) 0.44178(14) 0.24294(8) 0.0224(3) Uani 1 1 d
C6 C 0.37508(17) 0.41386(15) 0.15052(9) 0.0234(3) Uani 1 1 d
C7 C 0.35914(17) 0.27044(15) 0.13034(9) 0.0250(3) Uani 1 1 d
C8 C 0.46940(19) 0.24965(17) 0.04124(10) 0.0297(3) Uani 1 1 d
C9 C 0.64406(19) 0.17017(17) 0.04058(10) 0.0325(3) Uani 1 1 d
C10 C 0.6048(2) -0.05984(18) 0.24640(12) 0.0364(4) Uani 1 1 d
C11 C 0.52688(17) 0.29804(15) 0.31277(9) 0.0253(3) Uani 1 1 d
C12 C 0.7261(2) 0.1856(2) 0.39308(11) 0.0363(4) Uani 1 1 d
C13 C 0.7299(3) 0.0996(3) 0.47902(14) 0.0532(5) Uani 1 1 d
C14 C 0.24556(18) 0.32773(15) 0.40424(9) 0.0267(3) Uani 1 1 d
C15 C 0.2124(2) 0.4587(2) 0.51660(10) 0.0386(4) Uani 1 1 d
C16 C 0.3350(3) 0.3767(3) 0.56794(12) 0.0512(5) Uani 1 1 d
C17 C 0.09873(17) 0.46641(14) 0.25528(9) 0.0238(3) Uani 1 1 d
C18 C -0.12444(18) 0.5864(2) 0.19270(10) 0.0344(4) Uani 1 1 d
C19 C -0.1492(2) 0.6531(3) 0.10598(12) 0.0543(6) Uani 1 1 d
C20 C 0.33457(17) 0.58194(15) 0.25300(9) 0.0261(3) Uani 1 1 d
C21 C 0.2267(2) 0.79760(17) 0.30258(11) 0.0332(4) Uani 1 1 d
C22 C 0.0591(2) 0.8739(2) 0.33657(17) 0.0493(5) Uani 1 1 d
C23 C 0.17936(19) 0.26224(18) 0.12616(11) 0.0306(3) Uani 1 1 d
C24 C 0.7618(2) 0.2506(2) 0.06226(12) 0.0372(4) Uani 1 1 d
C25 C 0.7194(2) 0.1227(2) -0.04566(12) 0.0429(4) Uani 1 1 d
O1 O 0.63086(14) 0.04176(11) 0.10196(7) 0.0345(3) Uani 1 1 d
O2 O 0.63651(13) 0.33842(13) 0.25593(7) 0.0393(3) Uani 1 1 d
O3 O 0.55319(13) 0.21844(11) 0.38595(7) 0.0319(3) Uani 1 1 d
O4 O 0.16746(14) 0.24147(12) 0.45133(7) 0.0357(3) Uani 1 1 d
O5 O 0.27239(13) 0.44365(11) 0.42625(6) 0.0313(3) Uani 1 1 d
O6 O 0.00300(12) 0.42063(11) 0.31850(6) 0.0298(2) Uani 1 1 d
O7 O 0.05396(12) 0.54873(11) 0.18688(6) 0.0262(2) Uani 1 1 d
O8 O 0.47023(15) 0.61596(13) 0.22972(10) 0.0502(4) Uani 1 1 d
O9 O 0.20092(12) 0.66309(10) 0.28928(7) 0.0295(3) Uani 1 1 d
H3A H 0.348(2) 0.1038(18) 0.3332(11) 0.030(4) Uiso 1 1 d
H3B H 0.195(2) 0.1803(17) 0.2942(10) 0.028(4) Uiso 1 1 d
H6A H 0.492(2) 0.4197(17) 0.1425(10) 0.026(4) Uiso 1 1 d
H6B H 0.3270(19) 0.4886(16) 0.1106(10) 0.022(4) Uiso 1 1 d
H8A H 0.479(2) 0.341(2) 0.0043(12) 0.034(4) Uiso 1 1 d
H8B H 0.413(2) 0.1923(18) 0.0138(11) 0.033(4) Uiso 1 1 d
H10A H 0.601(2) -0.150(2) 0.2325(12) 0.044(5) Uiso 1 1 d
H10B H 0.722(3) -0.053(2) 0.2407(13) 0.052(6) Uiso 1 1 d
H10C H 0.543(3) -0.060(2) 0.3074(14) 0.054(6) Uiso 1 1 d
H12A H 0.772(2) 0.272(2) 0.3844(13) 0.047(5) Uiso 1 1 d
H12B H 0.787(2) 0.135(2) 0.3464(13) 0.049(5) Uiso 1 1 d
H13A H 0.655(3) 0.151(3) 0.5255(17) 0.073(7) Uiso 1 1 d
H13B H 0.681(3) 0.014(3) 0.4851(18) 0.086(9) Uiso 1 1 d
H13C H 0.845(3) 0.079(2) 0.4870(14) 0.060(6) Uiso 1 1 d
H15A H 0.199(2) 0.560(2) 0.5168(12) 0.042(5) Uiso 1 1 d
H15B H 0.104(2) 0.4262(19) 0.5373(12) 0.039(5) Uiso 1 1 d
H16A H 0.447(3) 0.399(2) 0.5427(16) 0.069(7) Uiso 1 1 d
H16B H 0.330(3) 0.271(3) 0.5716(14) 0.061(7) Uiso 1 1 d
H16C H 0.299(3) 0.398(3) 0.6269(17) 0.073(7) Uiso 1 1 d
H18A H -0.182(3) 0.505(2) 0.2149(14) 0.056(6) Uiso 1 1 d
H18B H -0.168(3) 0.651(2) 0.2342(14) 0.054(6) Uiso 1 1 d
H19A H -0.096(3) 0.592(3) 0.0646(18) 0.081(8) Uiso 1 1 d
H19B H -0.097(3) 0.739(3) 0.0869(17) 0.076(8) Uiso 1 1 d
H19C H -0.269(3) 0.674(2) 0.1078(15) 0.064(6) Uiso 1 1 d
H21A H 0.285(2) 0.8454(19) 0.2461(12) 0.038(5) Uiso 1 1 d
H21B H 0.297(2) 0.7777(19) 0.3448(12) 0.036(5) Uiso 1 1 d
H22A H 0.001(3) 0.890(2) 0.2897(15) 0.058(6) Uiso 1 1 d
H22B H -0.001(3) 0.817(3) 0.3913(18) 0.083(8) Uiso 1 1 d
H22C H 0.074(3) 0.966(3) 0.3494(15) 0.066(7) Uiso 1 1 d
H23A H 0.173(2) 0.171(2) 0.1128(12) 0.039(5) Uiso 1 1 d
H23B H 0.095(2) 0.2722(18) 0.1813(12) 0.033(4) Uiso 1 1 d
H23C H 0.142(2) 0.338(2) 0.0824(12) 0.041(5) Uiso 1 1 d
H24A H 0.872(3) 0.197(2) 0.0579(12) 0.044(5) Uiso 1 1 d
H24B H 0.727(2) 0.2725(18) 0.1214(12) 0.032(4) Uiso 1 1 d
H24C H 0.778(3) 0.344(2) 0.0215(14) 0.059(6) Uiso 1 1 d
H25A H 0.825(3) 0.061(2) -0.0437(12) 0.046(5) Uiso 1 1 d
H25B H 0.742(3) 0.204(2) -0.0915(15) 0.060(6) Uiso 1 1 d
H25C H 0.646(3) 0.069(2) -0.0594(13) 0.050(6) Uiso 1 1 d

loop_
_atom_site_aniso_label
_atom_site_aniso_U_11
_atom_site_aniso_U_22
_atom_site_aniso_U_33
_atom_site_aniso_U_23
_atom_site_aniso_U_13
_atom_site_aniso_U_12
C1 0.0278(7) 0.0255(7) 0.0336(8) -0.0039(6) -0.0075(6) -0.0069(6)
C2 0.0251(7) 0.0228(7) 0.0277(7) -0.0022(5) -0.0060(5) -0.0078(5)
C3 0.0278(8) 0.0223(7) 0.0270(7) 0.0003(6) -0.0059(6) -0.0064(6)
C4 0.0235(7) 0.0244(7) 0.0209(6) 0.0000(5) -0.0041(5) -0.0051(5)
C5 0.0221(7) 0.0223(7) 0.0218(6) -0.0010(5) -0.0037(5) -0.0047(5)
C6 0.0231(7) 0.0236(7) 0.0211(7) -0.0004(5) -0.0029(5) -0.0035(5)
C7 0.0258(7) 0.0256(7) 0.0238(7) -0.0036(5) -0.0058(5) -0.0041(5)
C8 0.0321(8) 0.0317(8) 0.0248(7) -0.0062(6) -0.0049(6) -0.0032(6)
C9 0.0324(8) 0.0319(8) 0.0311(8) -0.0077(6) -0.0014(6) -0.0040(6)
C10 0.0317(9) 0.0275(8) 0.0472(10) -0.0002(7) -0.0104(7) -0.0010(6)
C11 0.0273(7) 0.0258(7) 0.0237(7) -0.0038(5) -0.0063(5) -0.0056(6)
C12 0.0291(8) 0.0423(10) 0.0375(9) -0.0051(7) -0.0134(7) 0.0015(7)
C13 0.0477(12) 0.0624(14) 0.0446(11) 0.0044(10) -0.0226(9) 0.0072(10)
C14 0.0258(7) 0.0298(8) 0.0222(7) -0.0010(6) -0.0050(5) -0.0024(6)
C15 0.0434(10) 0.0447(10) 0.0236(8) -0.0106(7) -0.0019(7) 0.0020(8)
C16 0.0496(12) 0.0724(15) 0.0281(9) -0.0083(9) -0.0102(8) 0.0021(10)
C17 0.0243(7) 0.0223(7) 0.0245(7) -0.0037(5) -0.0044(5) -0.0039(5)
C18 0.0192(7) 0.0486(10) 0.0309(8) -0.0002(7) -0.0047(6) -0.0013(7)
C19 0.0275(9) 0.0943(18) 0.0320(9) 0.0052(10) -0.0093(7) 0.0016(10)
C20 0.0250(7) 0.0261(7) 0.0258(7) -0.0036(6) -0.0029(5) -0.0048(6)
C21 0.0342(8) 0.0262(8) 0.0407(9) -0.0092(7) -0.0061(7) -0.0071(6)
C22 0.0392(10) 0.0336(10) 0.0733(15) -0.0195(10) -0.0005(10) -0.0048(8)
C23 0.0286(8) 0.0328(8) 0.0326(8) -0.0076(7) -0.0088(6) -0.0046(6)
C24 0.0277(8) 0.0427(10) 0.0387(9) -0.0089(8) 0.0000(7) -0.0060(7)
C25 0.0422(10) 0.0444(11) 0.0384(10) -0.0154(8) 0.0020(8) -0.0025(8)
O1 0.0345(6) 0.0281(6) 0.0360(6) -0.0067(5) -0.0012(5) 0.0001(4)
O2 0.0279(6) 0.0571(8) 0.0311(6) 0.0053(5) -0.0074(5) -0.0138(5)
O3 0.0269(5) 0.0359(6) 0.0297(6) 0.0039(4) -0.0093(4) -0.0019(4)
O4 0.0357(6) 0.0398(6) 0.0263(6) 0.0027(5) -0.0003(4) -0.0102(5)
O5 0.0375(6) 0.0325(6) 0.0223(5) -0.0062(4) -0.0036(4) -0.0031(5)
O6 0.0244(5) 0.0341(6) 0.0272(5) 0.0001(4) -0.0010(4) -0.0068(4)
O7 0.0201(5) 0.0305(5) 0.0260(5) -0.0012(4) -0.0046(4) -0.0028(4)
O8 0.0314(6) 0.0401(7) 0.0779(10) -0.0269(7) 0.0112(6) -0.0151(5)
O9 0.0258(5) 0.0244(5) 0.0384(6) -0.0093(4) -0.0040(4) -0.0033(4)

loop_
_atom_type_symbol
_atom_type_description
_atom_type_scat_dispersion_real
_atom_type_scat_dispersion_imag
_atom_type_scat_source
C C 0.0033 0.0016 'International Tables Vol C Tables 4.2.6.8 and 6.1.1.4'
H H 0.0000 0.0000 'International Tables Vol C Tables 4.2.6.8 and 6.1.1.4'
O O 0.0106 0.0060 'International Tables Vol C Tables 4.2.6.8 and 6.1.1.4'

loop_
_geom_angle_atom_site_label_1
_geom_angle_atom_site_label_2
_geom_angle_atom_site_label_3
_geom_angle
C2 C1 O1 123.34(14)
C2 C1 C10 127.67(15)
O1 C1 C10 108.99(13)
C1 C2 C3 123.68(14)
C1 C2 C7 122.50(13)
C3 C2 C7 113.69(12)
C2 C3 C4 111.18(11)
C2 C3 H3A 113.4(10)
C4 C3 H3A 106.3(10)
C2 C3 H3B 110.8(9)
C4 C3 H3B 107.5(9)
H3A C3 H3B 107.4(14)
C11 C4 C14 105.95(11)
C11 C4 C3 105.01(11)
C14 C4 C3 108.73(11)
C11 C4 C5 113.13(11)
C14 C4 C5 114.03(11)
C3 C4 C5 109.51(11)
C17 C5 C20 104.97(11)
C17 C5 C6 110.94(11)
C20 C5 C6 107.56(11)
C17 C5 C4 109.61(11)
C20 C5 C4 112.74(11)
C6 C5 C4 110.86(11)
C7 C6 C5 115.61(11)
C7 C6 H6A 108.3(9)
C5 C6 H6A 107.1(9)
C7 C6 H6B 109.1(9)
C5 C6 H6B 107.4(9)
H6A C6 H6B 109.3(13)
C2 C7 C23 109.70(12)
C2 C7 C8 111.17(12)
C23 C7 C8 106.48(12)
C2 C7 C6 108.16(11)
C23 C7 C6 111.73(12)
C8 C7 C6 109.61(12)
C9 C8 C7 116.01(13)
C9 C8 H8A 108.3(10)
C7 C8 H8A 109.7(10)
C9 C8 H8B 105.5(10)
C7 C8 H8B 108.6(10)
H8A C8 H8B 108.4(14)
O1 C9 C25 104.83(13)
O1 C9 C24 108.53(14)
C25 C9 C24 109.91(14)
O1 C9 C8 108.55(12)
C25 C9 C8 110.00(14)
C24 C9 C8 114.55(13)
C1 C10 H10A 110.6(12)
C1 C10 H10B 107.7(12)
H10A C10 H10B 106.8(16)
C1 C10 H10C 114.5(12)
H10A C10 H10C 106.8(16)
H10B C10 H10C 110.2(17)
O2 C11 O3 123.06(13)
O2 C11 C4 126.97(13)
O3 C11 C4 109.77(11)
O3 C12 C13 107.53(15)
O3 C12 H12A 109.1(12)
C13 C12 H12A 113.1(12)
O3 C12 H12B 107.5(12)
C13 C12 H12B 112.0(12)
H12A C12 H12B 107.4(16)
C12 C13 H13A 110.1(14)
C12 C13 H13B 110.1(16)
H13A C13 H13B 104(2)
C12 C13 H13C 109.5(13)
H13A C13 H13C 110.5(19)
H13B C13 H13C 112(2)
O4 C14 O5 125.04(13)
O4 C14 C4 125.15(13)
O5 C14 C4 109.66(12)
O5 C15 C16 110.25(14)
O5 C15 H15A 104.7(11)
C16 C15 H15A 112.5(11)
O5 C15 H15B 108.4(11)
C16 C15 H15B 111.1(11)
H15A C15 H15B 109.6(15)
C15 C16 H16A 111.6(15)
C15 C16 H16B 108.0(13)
H16A C16 H16B 111.2(19)
C15 C16 H16C 108.7(14)
H16A C16 H16C 110(2)
H16B C16 H16C 107.3(19)
O6 C17 O7 124.53(13)
O6 C17 C5 124.87(13)
O7 C17 C5 110.57(11)
O7 C18 C19 107.67(13)
O7 C18 H18A 110.9(13)
C19 C18 H18A 112.1(13)
O7 C18 H18B 108.4(12)
C19 C18 H18B 111.3(13)
H18A C18 H18B 106.5(17)
C18 C19 H19A 110.6(16)
C18 C19 H19B 110.4(15)
H19A C19 H19B 107(2)
C18 C19 H19C 109.0(14)
H19A C19 H19C 110(2)
H19B C19 H19C 110(2)
O8 C20 O9 123.57(14)
O8 C20 C5 125.24(13)
O9 C20 C5 111.16(12)
O9 C21 C22 106.99(14)
O9 C21 H21A 107.0(10)
C22 C21 H21A 113.4(10)
O9 C21 H21B 106.2(11)
C22 C21 H21B 111.5(10)
H21A C21 H21B 111.3(15)
C21 C22 H22A 104.7(13)
C21 C22 H22B 110.7(15)
H22A C22 H22B 113(2)
C21 C22 H22C 108.7(13)
H22A C22 H22C 110.0(19)
H22B C22 H22C 110(2)
C7 C23 H23A 110.1(11)
C7 C23 H23B 114.3(10)
H23A C23 H23B 105.8(14)
C7 C23 H23C 110.5(11)
H23A C23 H23C 110.1(15)
H23B C23 H23C 105.9(15)
C9 C24 H24A 110.7(11)
C9 C24 H24B 113.4(10)
H24A C24 H24B 106.0(15)
C9 C24 H24C 113.3(12)
H24A C24 H24C 105.8(17)
H24B C24 H24C 106.9(16)
C9 C25 H25A 110.1(12)
C9 C25 H25B 110.7(13)
H25A C25 H25B 108.0(17)
C9 C25 H25C 110.6(12)
H25A C25 H25C 106.8(17)
H25B C25 H25C 110.5(18)
C1 O1 C9 116.24(11)
C11 O3 C12 115.40(12)
C14 O5 C15 116.45(12)
C17 O7 C18 115.87(11)
C20 O9 C21 116.70(11)

loop_
_geom_bond_atom_site_label_1
_geom_bond_atom_site_label_2
_geom_bond_distance
C1 C2 1.339(2)
C1 O1 1.3827(18)
C1 C10 1.497(2)
C2 C3 1.506(2)
C2 C7 1.517(2)
C3 C4 1.557(2)
C3 H3A 0.967(18)
C3 H3B 0.996(17)
C4 C11 1.5405(19)
C4 C14 1.5422(19)
C4 C5 1.5737(19)
C5 C17 1.5399(19)
C5 C20 1.5521(19)
C5 C6 1.5570(18)
C6 C7 1.5532(19)
C6 H6A 0.973(17)
C6 H6B 0.981(16)
C7 C23 1.547(2)
C7 C8 1.5471(19)
C8 C9 1.529(2)
C8 H8A 0.986(19)
C8 H8B 1.024(18)
C9 O1 1.4542(19)
C9 C25 1.521(2)
C9 C24 1.521(2)
C10 H10A 0.97(2)
C10 H10B 0.98(2)
C10 H10C 1.00(2)
C11 O2 1.1958(17)
C11 O3 1.3374(17)
C12 O3 1.4577(19)
C12 C13 1.493(3)
C12 H12A 0.97(2)
C12 H12B 0.98(2)
C13 H13A 1.01(3)
C13 H13B 0.99(3)
C13 H13C 0.99(2)
C14 O4 1.2003(18)
C14 O5 1.3387(18)
C15 O5 1.4636(18)
C15 C16 1.507(3)
C15 H15A 0.99(2)
C15 H15B 0.98(2)
C16 H16A 0.97(3)
C16 H16B 1.04(2)
C16 H16C 0.99(3)
C17 O6 1.2044(17)
C17 O7 1.3361(17)
C18 O7 1.4597(17)
C18 C19 1.486(2)
C18 H18A 0.98(2)
C18 H18B 0.98(2)
C19 H19A 0.96(3)
C19 H19B 0.99(3)
C19 H19C 0.98(2)
C20 O8 1.1962(18)
C20 O9 1.3334(17)
C21 O9 1.4509(18)
C21 C22 1.497(2)
C21 H21A 1.000(19)
C21 H21B 0.984(19)
C22 H22A 0.98(2)
C22 H22B 1.02(3)
C22 H22C 1.01(2)
C23 H23A 0.983(19)
C23 H23B 1.006(18)
C23 H23C 0.99(2)
C24 H24A 0.97(2)
C24 H24B 0.992(18)
C24 H24C 1.03(2)
C25 H25A 0.98(2)
C25 H25B 0.99(2)
C25 H25C 0.97(2)

loop_
_geom_torsion_atom_site_label_1
_geom_torsion_atom_site_label_2
_geom_torsion_atom_site_label_3
_geom_torsion_atom_site_label_4
_geom_torsion
O1 C1 C2 C3 -177.06(13)
C10 C1 C2 C3 3.0(2)
O1 C1 C2 C7 -1.4(2)
C10 C1 C2 C7 178.67(14)
C1 C2 C3 C4 114.52(16)
C7 C2 C3 C4 -61.47(16)
C2 C3 C4 C11 -64.94(14)
C2 C3 C4 C14 -177.97(11)
C2 C3 C4 C5 56.83(15)
C11 C4 C5 C17 -171.43(11)
C14 C4 C5 C17 -50.26(15)
C3 C4 C5 C17 71.82(13)
C11 C4 C5 C20 -54.89(15)
C14 C4 C5 C20 66.28(15)
C3 C4 C5 C20 -171.64(11)
C11 C4 C5 C6 65.76(14)
C14 C4 C5 C6 -173.06(11)
C3 C4 C5 C6 -50.99(14)
C17 C5 C6 C7 -71.53(15)
C20 C5 C6 C7 174.19(11)
C4 C5 C6 C7 50.51(15)
C1 C2 C7 C23 117.87(15)
C3 C2 C7 C23 -66.09(15)
C1 C2 C7 C8 0.36(19)
C3 C2 C7 C8 176.41(12)
C1 C2 C7 C6 -120.03(14)
C3 C2 C7 C6 56.01(15)
C5 C6 C7 C2 -51.12(15)
C5 C6 C7 C23 69.73(15)
C5 C6 C7 C8 -172.48(12)
C2 C7 C8 C9 -25.61(18)
C23 C7 C8 C9 -145.05(14)
C6 C7 C8 C9 93.93(15)
C7 C8 C9 O1 50.14(17)
C7 C8 C9 C25 164.31(14)
C7 C8 C9 C24 -71.32(18)
C14 C4 C11 O2 -148.04(15)
C3 C4 C11 O2 96.98(17)
C5 C4 C11 O2 -22.4(2)
C14 C4 C11 O3 37.07(15)
C3 C4 C11 O3 -77.91(13)
C5 C4 C11 O3 162.71(11)
C11 C4 C14 O4 -110.98(16)
C3 C4 C14 O4 1.4(2)
C5 C4 C14 O4 123.95(15)
C11 C4 C14 O5 64.65(14)
C3 C4 C14 O5 177.07(11)
C5 C4 C14 O5 -60.43(15)
C20 C5 C17 O6 -105.24(15)
C6 C5 C17 O6 138.86(14)
C4 C5 C17 O6 16.10(19)
C20 C5 C17 O7 73.19(13)
C6 C5 C17 O7 -42.71(15)
C4 C5 C17 O7 -165.47(11)
C17 C5 C20 O8 -162.58(16)
C6 C5 C20 O8 -44.4(2)
C4 C5 C20 O8 78.16(19)
C17 C5 C20 O9 15.67(15)
C6 C5 C20 O9 133.89(12)
C4 C5 C20 O9 -103.59(13)
C2 C1 O1 C9 29.1(2)
C10 C1 O1 C9 -150.92(13)
C25 C9 O1 C1 -168.91(13)
C24 C9 O1 C1 73.68(16)
C8 C9 O1 C1 -51.40(17)
O2 C11 O3 C12 1.2(2)
C4 C11 O3 C12 176.31(12)
C13 C12 O3 C11 178.74(15)
O4 C14 O5 C15 5.2(2)
C4 C14 O5 C15 -170.42(12)
C16 C15 O5 C14 81.6(2)
O6 C17 O7 C18 1.7(2)
C5 C17 O7 C18 -176.72(12)
C19 C18 O7 C17 -169.04(16)
O8 C20 O9 C21 -1.9(2)
C5 C20 O9 C21 179.85(12)
C22 C21 O9 C20 175.23(15)
